data_4330770
loop_
_publ_author_name
'Wei-Qiu Kan'
'Jin Yang'
'Ying-Ying Liu'
'Jian-Fang Ma'

_publ_contact_author_address
;
Department of Chemistry
Northeast Normal University
Changchun 130024
P.R.China
;
_publ_contact_author_email jianfangma@yahoo.com.cn
_publ_contact_author_fax +86-431-85098620
_publ_contact_author_name 'Jian-Fang Ma'
_publ_contact_author_phone +86-431-85098620
_publ_section_title
;
 Series of Inorganic-Organic Hybrid Materials Constructed From
 Octamolybdates and Metal-Organic Frameworks: Syntheses, Structures, and
 Physical Properties
;
_journal_name_full 'Inorganic Chemistry'
_journal_page_first 11266
_journal_page_last 11278
_journal_paper_doi 10.1021/ic300134z
_journal_volume 51
_journal_year 2012
_chemical_formula_moiety 'C60 H50 Ag4 Mo8 N32 O27, 4(H2 O)'
_chemical_formula_sum 'C60 H58 Ag4 Mo8 N32 O31'
_chemical_formula_weight 2922.38
_chemical_name_systematic
;
 ?
;
_space_group_IT_number 2
_symmetry_cell_setting triclinic
_symmetry_space_group_name_Hall '-P 1'
_symmetry_space_group_name_H-M 'P -1'
_atom_sites_solution_hydrogens geom
_atom_sites_solution_primary direct
_atom_sites_solution_secondary difmap
_audit_creation_method SHELXL-97
_cell_angle_alpha 68.809(5)
_cell_angle_beta 70.639(5)
_cell_angle_gamma 84.471(5)
_cell_formula_units_Z 1
_cell_length_a 11.795(5)
_cell_length_b 13.564(5)
_cell_length_c 16.478(5)
_cell_measurement_reflns_used 5223
_cell_measurement_temperature 293(2)
_cell_measurement_theta_max 1.00000
_cell_measurement_theta_min 0.64489
_cell_volume 2318.2(15)
_computing_cell_refinement CrysAlis
_computing_data_collection 'CrysAlis (Oxford Diffraction, 2006)'
_computing_data_reduction CrysAlis
_computing_structure_refinement 'SHELXL-97 (Sheldrick, 1997)'
_computing_structure_solution 'SHELXL-97 (Sheldrick, 1997)'
_diffrn_ambient_temperature 293(2)
_diffrn_detector_area_resol_mean 10.0
_diffrn_measured_fraction_theta_full 0.973
_diffrn_measured_fraction_theta_max 0.973
_diffrn_measurement_device_type 'Oxford Diffraction Gemini R Ultra'
_diffrn_measurement_method '\w scan'
_diffrn_radiation_monochromator graphite
_diffrn_radiation_source 'fine-focus sealed tube'
_diffrn_radiation_type MoK\a
_diffrn_radiation_wavelength 0.71069
_diffrn_reflns_av_R_equivalents 0.0355
_diffrn_reflns_av_sigmaI/netI 0.0655
_diffrn_reflns_limit_h_max 14
_diffrn_reflns_limit_h_min -12
_diffrn_reflns_limit_k_max 16
_diffrn_reflns_limit_k_min -16
_diffrn_reflns_limit_l_max 19
_diffrn_reflns_limit_l_min -19
_diffrn_reflns_number 14578
_diffrn_reflns_theta_full 25.35
_diffrn_reflns_theta_max 25.35
_diffrn_reflns_theta_min 3.50
_exptl_absorpt_coefficient_mu 1.958
_exptl_absorpt_correction_T_max 1.00000
_exptl_absorpt_correction_T_min 0.64489
_exptl_absorpt_correction_type multi-scan
_exptl_absorpt_process_details
;
CrysAlis (Oxford Diffraction, 2006)
;
_exptl_crystal_colour colorless
_exptl_crystal_density_diffrn 2.093
_exptl_crystal_description block
_exptl_crystal_F_000 1414
_exptl_crystal_size_max 0.24
_exptl_crystal_size_mid 0.21
_exptl_crystal_size_min 0.19
_refine_diff_density_max 1.578
_refine_diff_density_min -1.217
_refine_diff_density_rms 0.128
_refine_ls_extinction_method none
_refine_ls_goodness_of_fit_ref 1.017
_refine_ls_hydrogen_treatment constr
_refine_ls_matrix_type full
_refine_ls_number_parameters 652
_refine_ls_number_reflns 8262
_refine_ls_number_restraints 36
_refine_ls_restrained_S_all 1.014
_refine_ls_R_factor_all 0.0748
_refine_ls_R_factor_gt 0.0462
_refine_ls_shift/su_max 0.001
_refine_ls_shift/su_mean 0.000
_refine_ls_structure_factor_coef Fsqd
_refine_ls_weighting_details 'calc w=1/[\s^2^(Fo^2^)+(0.0513P)^2^+0.0000P] where P=(Fo^2^+2Fc^2^)/3'
_refine_ls_weighting_scheme calc
_refine_ls_wR_factor_gt 0.0980
_refine_ls_wR_factor_ref 0.1160
_reflns_number_gt 5845
_reflns_number_total 8262
_reflns_threshold_expression >2\s(I)
_cod_data_source_file ic300134z_si_002_2.cif
_cod_data_source_block compound-2
_cod_database_code 4330770

loop_
_symmetry_equiv_pos_as_xyz
'x, y, z'
'-x, -y, -z'

loop_
_atom_site_label
_atom_site_type_symbol
_atom_site_fract_x
_atom_site_fract_y
_atom_site_fract_z
_atom_site_U_iso_or_equiv
_atom_site_adp_type
_atom_site_occupancy
_atom_site_symmetry_multiplicity
_atom_site_calc_flag
_atom_site_refinement_flags
Ag1 Ag 1.0000 1.0000 -1.0000 0.0482(2) Uani 1 2 d S
Ag2 Ag 0.48956(5) 0.45609(4) -0.10982(4) 0.05499(18) Uani 1 1 d .
Ag3 Ag 0.0000 -0.5000 0.5000 0.0824(3) Uani 1 2 d S
Mo1 Mo 0.14171(5) 0.44612(4) -0.05401(3) 0.03134(15) Uani 1 1 d .
Mo2 Mo -0.14138(5) 0.42803(4) -0.11607(4) 0.04010(16) Uani 1 1 d .
Mo3 Mo -0.00754(5) 0.67016(4) -0.21019(4) 0.04670(18) Uani 1 1 d .
Mo4 Mo 0.13691(6) 0.73524(4) -0.09120(4) 0.04299(17) Uani 1 1 d .
C1 C 0.8325(6) 0.9438(5) -0.8011(4) 0.0438(17) Uani 1 1 d .
H1 H 0.8693 1.0044 -0.8063 0.053 Uiso 1 1 calc R
C2 C 0.7368(6) 0.8994(5) -0.7254(4) 0.0489(19) Uani 1 1 d .
H2 H 0.7085 0.9304 -0.6807 0.059 Uiso 1 1 calc R
C3 C 0.6816(6) 0.8085(5) -0.7148(4) 0.0373(15) Uani 1 1 d .
C4 C 0.7299(6) 0.7654(5) -0.7835(4) 0.0436(17) Uani 1 1 d .
H4 H 0.6971 0.7030 -0.7787 0.052 Uiso 1 1 calc R
C5 C 0.8251(6) 0.8147(5) -0.8577(4) 0.0386(16) Uani 1 1 d .
H5 H 0.8561 0.7847 -0.9030 0.046 Uiso 1 1 calc R
C6 C 0.5780(6) 0.7593(5) -0.6341(4) 0.0417(16) Uani 1 1 d .
C7 C 0.3870(7) 0.7439(6) -0.4184(4) 0.0493(18) Uani 1 1 d .
H7A H 0.3863 0.8190 -0.4289 0.059 Uiso 1 1 calc R
H7B H 0.3043 0.7180 -0.3952 0.059 Uiso 1 1 calc R
C8 C 0.5825(8) 0.6534(7) -0.2896(5) 0.065(2) Uani 1 1 d .
H8 H 0.6541 0.6558 -0.2781 0.078 Uiso 1 1 calc R
C9 C 0.4104(7) 0.6053(5) -0.2745(4) 0.0510(19) Uani 1 1 d .
H9 H 0.3365 0.5701 -0.2529 0.061 Uiso 1 1 calc R
C10 C 0.4375(6) 0.6518(5) -0.5369(4) 0.0404(16) Uani 1 1 d .
C11 C 0.3524(6) 0.5608(5) -0.4911(4) 0.0432(17) Uani 1 1 d .
C12 C 0.3513(6) 0.4915(5) -0.5350(4) 0.0495(18) Uani 1 1 d .
H12 H 0.4054 0.5006 -0.5932 0.059 Uiso 1 1 calc R
C13 C 0.2683(7) 0.4084(6) -0.4906(5) 0.0537(19) Uani 1 1 d .
H13 H 0.2663 0.3598 -0.5180 0.064 Uiso 1 1 calc R
C14 C 0.1882(6) 0.3986(6) -0.4051(5) 0.055(2) Uani 1 1 d .
H14 H 0.1299 0.3445 -0.3745 0.066 Uiso 1 1 calc R
C15 C 0.1964(7) 0.4696(6) -0.3666(5) 0.062(2) Uani 1 1 d .
H15 H 0.1427 0.4615 -0.3085 0.075 Uiso 1 1 calc R
C16 C 0.3953(7) 0.3041(6) 0.0951(5) 0.0544(19) Uani 1 1 d .
H16 H 0.3288 0.3457 0.1069 0.065 Uiso 1 1 calc R
C17 C 0.5593(6) 0.2507(5) 0.0257(4) 0.0403(16) Uani 1 1 d .
H17 H 0.6301 0.2438 -0.0182 0.048 Uiso 1 1 calc R
C18 C 0.5713(7) 0.0876(5) 0.1573(5) 0.0471(17) Uani 1 1 d .
H18A H 0.6569 0.0905 0.1247 0.057 Uiso 1 1 calc R
H18B H 0.5614 0.0837 0.2193 0.057 Uiso 1 1 calc R
C19 C 0.4033(6) -0.1401(5) 0.2186(4) 0.0465(17) Uani 1 1 d .
C20 C 0.3054(7) -0.2195(5) 0.2820(5) 0.0482(18) Uani 1 1 d .
C21 C 0.2288(8) -0.2068(6) 0.3614(6) 0.071(2) Uani 1 1 d .
H21 H 0.2366 -0.1482 0.3759 0.085 Uiso 1 1 calc R
C22 C 0.1389(8) -0.2847(7) 0.4196(6) 0.077(3) Uani 1 1 d .
H22 H 0.0865 -0.2769 0.4731 0.093 Uiso 1 1 calc R
C23 C 0.2002(8) -0.3814(6) 0.3234(5) 0.064(2) Uani 1 1 d .
H23 H 0.1914 -0.4403 0.3095 0.077 Uiso 1 1 calc R
C24 C 0.2907(7) -0.3056(6) 0.2633(5) 0.058(2) Uani 1 1 d .
H24 H 0.3416 -0.3146 0.2098 0.070 Uiso 1 1 calc R
C25 C 0.5523(6) -0.0635(5) 0.1038(4) 0.0437(16) Uani 1 1 d .
C26 C 0.6528(6) -0.0415(5) 0.0193(4) 0.0424(16) Uani 1 1 d .
C27 C 0.6917(7) -0.1157(6) -0.0222(5) 0.0547(19) Uani 1 1 d .
H27 H 0.6541 -0.1823 0.0046 0.066 Uiso 1 1 calc R
C28 C 0.7840(7) -0.0924(6) -0.1016(5) 0.059(2) Uani 1 1 d .
H28 H 0.8095 -0.1414 -0.1310 0.071 Uiso 1 1 calc R
C29 C 0.8401(7) 0.0069(6) -0.1383(5) 0.060(2) Uani 1 1 d .
H29 H 0.9046 0.0251 -0.1926 0.072 Uiso 1 1 calc R
C30 C 0.8001(7) 0.0763(6) -0.0945(5) 0.059(2) Uani 1 1 d .
H30 H 0.8390 0.1422 -0.1196 0.071 Uiso 1 1 calc R
N1 N 0.8761(5) 0.9043(4) -0.8686(3) 0.0423(13) Uani 1 1 d .
N2 N 0.5191(5) 0.6699(4) -0.6203(3) 0.0446(14) Uani 1 1 d .
N3 N 0.5393(5) 0.7965(4) -0.5660(3) 0.0495(15) Uani 1 1 d .
N4 N 0.4489(5) 0.7265(4) -0.5050(3) 0.0412(13) Uani 1 1 d .
N5 N 0.4471(5) 0.6893(4) -0.3514(3) 0.0459(15) Uani 1 1 d .
N6 N 0.5579(6) 0.7219(5) -0.3617(4) 0.0625(18) Uani 1 1 d .
N7 N 0.4934(6) 0.5787(5) -0.2331(4) 0.0526(15) Uani 1 1 d .
N8 N 0.2775(6) 0.5515(5) -0.4069(4) 0.0544(16) Uani 1 1 d .
N9 N 0.4826(5) 0.3293(4) 0.0130(3) 0.0410(13) Uani 1 1 d .
N10 N 0.4124(6) 0.2154(4) 0.1570(4) 0.0527(16) Uani 1 1 d .
N11 N 0.5175(5) 0.1841(4) 0.1117(3) 0.0414(13) Uani 1 1 d .
N12 N 0.5182(5) -0.0074(4) 0.1615(3) 0.0436(14) Uani 1 1 d .
N13 N 0.4229(5) -0.0546(4) 0.2345(4) 0.0494(15) Uani 1 1 d .
N14 N 0.4801(5) -0.1492(4) 0.1400(4) 0.0452(14) Uani 1 1 d .
N15 N 0.1268(6) -0.3702(5) 0.3998(5) 0.0620(18) Uani 1 1 d .
N16 N 0.7073(5) 0.0554(4) -0.0166(4) 0.0508(15) Uani 1 1 d .
O1 O 0.1429(4) 0.4346(3) 0.0570(3) 0.0465(12) Uani 1 1 d .
O2 O 0.2653(4) 0.3908(3) -0.1060(3) 0.0445(11) Uani 1 1 d .
O3 O 0.0115(4) 0.3791(3) -0.0422(3) 0.0451(11) Uani 1 1 d .
O4 O -0.1007(5) 0.3276(4) -0.1560(3) 0.0669(15) Uani 1 1 d .
O5 O -0.2621(4) 0.4790(4) -0.1502(3) 0.0588(13) Uani 1 1 d .
O6 O -0.0175(4) 0.5286(3) -0.2033(2) 0.0394(10) Uani 1 1 d .
O7 O -0.1306(5) 0.7253(4) -0.2394(3) 0.0621(14) Uani 1 1 d .
O8 O 0.1093(5) 0.7186(4) -0.3080(3) 0.0658(15) Uani 1 1 d .
O9 O 0.0070(4) 0.7459(3) -0.1383(3) 0.0482(12) Uani 1 1 d .
O10 O 0.2535(5) 0.7876(4) -0.1890(3) 0.0605(14) Uani 1 1 d .
O11 O 0.1013(6) 0.8335(4) -0.0454(3) 0.0791(19) Uani 1 1 d .
O12 O 0.2184(4) 0.6448(4) -0.0118(3) 0.0483(11) Uani 1 1 d .
O13 O 0.1384(4) 0.5804(3) -0.1239(3) 0.0406(10) Uani 1 1 d .
O1W' O 0.1131(17) -0.6483(15) 0.3960(11) 0.036(4) Uani 0.25 1 d PU
O1W O 0.0792(17) -0.6076(15) 0.3877(11) 0.037(4) Uani 0.25 1 d PU
O2W O -0.2436(13) 0.9270(11) -0.3477(9) 0.100(4) Uani 0.50 1 d PU
O3W O 0.6443(18) 0.9647(15) -0.5085(12) 0.144(6) Uani 0.50 1 d PU
O4W O 0.146(2) -0.8111(18) 0.492(2) 0.252(17) Uani 0.50 1 d P
O5W O 0.831(3) 1.057(2) -0.6408(18) 0.101(8) Uani 0.25 1 d PU
O6W O 0.025(4) 0.990(3) -0.356(3) 0.169(14) Uani 0.25 1 d PU

loop_
_atom_site_aniso_label
_atom_site_aniso_U_11
_atom_site_aniso_U_22
_atom_site_aniso_U_33
_atom_site_aniso_U_23
_atom_site_aniso_U_13
_atom_site_aniso_U_12
Ag1 0.0461(5) 0.0458(4) 0.0345(4) -0.0053(3) 0.0035(3) -0.0100(3)
Ag2 0.0551(4) 0.0504(3) 0.0491(3) -0.0053(2) -0.0161(3) -0.0027(3)
Ag3 0.0587(6) 0.0728(6) 0.0823(6) 0.0190(5) -0.0233(5) -0.0295(5)
Mo1 0.0259(3) 0.0320(3) 0.0323(3) -0.0124(2) -0.0031(2) 0.0000(2)
Mo2 0.0363(3) 0.0433(3) 0.0429(3) -0.0194(2) -0.0081(2) -0.0091(3)
Mo3 0.0372(4) 0.0408(3) 0.0501(3) -0.0157(3) 0.0022(3) -0.0042(3)
Mo4 0.0491(4) 0.0280(3) 0.0458(3) -0.0105(2) -0.0069(3) -0.0114(3)
C1 0.056(5) 0.032(3) 0.039(3) -0.014(3) -0.006(3) -0.004(3)
C2 0.055(5) 0.041(4) 0.033(3) -0.007(3) 0.002(3) -0.003(3)
C3 0.034(4) 0.039(3) 0.023(3) 0.001(2) -0.003(2) 0.002(3)
C4 0.048(4) 0.042(4) 0.026(3) 0.002(3) -0.008(3) -0.006(3)
C5 0.039(4) 0.041(4) 0.029(3) -0.012(3) -0.001(3) -0.003(3)
C6 0.044(4) 0.045(4) 0.031(3) -0.008(3) -0.011(3) 0.002(3)
C7 0.048(4) 0.056(4) 0.031(3) -0.011(3) -0.003(3) 0.008(3)
C8 0.059(5) 0.088(6) 0.042(4) -0.017(4) -0.005(4) -0.027(5)
C9 0.044(5) 0.050(4) 0.043(4) -0.015(3) 0.008(3) -0.009(3)
C10 0.027(4) 0.050(4) 0.032(3) -0.005(3) -0.005(3) 0.000(3)
C11 0.028(4) 0.054(4) 0.031(3) -0.001(3) -0.003(3) 0.000(3)
C12 0.042(4) 0.051(4) 0.041(4) -0.010(3) -0.001(3) -0.002(3)
C13 0.045(5) 0.059(4) 0.059(4) -0.023(4) -0.018(4) 0.008(4)
C14 0.034(4) 0.053(4) 0.066(5) -0.008(4) -0.011(3) -0.009(3)
C15 0.043(5) 0.062(5) 0.050(4) -0.007(4) 0.011(3) -0.004(4)
C16 0.049(5) 0.049(4) 0.056(4) -0.014(3) -0.010(4) -0.001(4)
C17 0.034(4) 0.030(3) 0.052(4) -0.012(3) -0.008(3) -0.007(3)
C18 0.054(5) 0.035(4) 0.058(4) -0.012(3) -0.026(3) -0.009(3)
C19 0.048(4) 0.039(4) 0.047(4) -0.005(3) -0.019(3) -0.004(3)
C20 0.045(4) 0.038(4) 0.056(4) -0.002(3) -0.024(3) -0.006(3)
C21 0.058(6) 0.044(4) 0.092(6) -0.019(4) -0.006(5) -0.005(4)
C22 0.053(6) 0.058(5) 0.089(6) -0.013(5) 0.002(4) 0.008(4)
C23 0.080(6) 0.059(5) 0.041(4) 0.008(4) -0.023(4) -0.031(4)
C24 0.068(5) 0.056(5) 0.046(4) -0.005(3) -0.022(4) -0.020(4)
C25 0.040(4) 0.037(4) 0.055(4) -0.005(3) -0.026(3) -0.008(3)
C26 0.042(4) 0.034(3) 0.049(4) -0.004(3) -0.021(3) -0.010(3)
C27 0.057(5) 0.047(4) 0.067(5) -0.025(4) -0.021(4) -0.007(4)
C28 0.050(5) 0.069(5) 0.067(5) -0.033(4) -0.020(4) 0.005(4)
C29 0.046(5) 0.068(5) 0.063(5) -0.021(4) -0.015(4) -0.002(4)
C30 0.038(5) 0.058(5) 0.066(5) -0.004(4) -0.014(4) -0.010(4)
N1 0.043(3) 0.041(3) 0.034(3) -0.007(2) -0.006(2) -0.004(3)
N2 0.040(3) 0.054(3) 0.032(3) -0.010(2) -0.007(2) -0.003(3)
N3 0.050(4) 0.043(3) 0.038(3) -0.002(2) -0.004(3) -0.004(3)
N4 0.039(3) 0.047(3) 0.026(3) -0.007(2) -0.002(2) -0.003(3)
N5 0.050(4) 0.047(3) 0.024(3) -0.009(2) 0.007(2) -0.010(3)
N6 0.063(5) 0.077(4) 0.038(3) -0.011(3) -0.006(3) -0.028(4)
N7 0.045(4) 0.064(4) 0.040(3) -0.013(3) -0.006(3) -0.009(3)
N8 0.055(4) 0.054(3) 0.040(3) -0.010(3) -0.003(3) 0.003(3)
N9 0.034(3) 0.038(3) 0.050(3) -0.012(2) -0.016(3) -0.003(3)
N10 0.062(4) 0.045(3) 0.046(3) -0.016(3) -0.012(3) 0.007(3)
N11 0.045(4) 0.030(3) 0.048(3) -0.010(2) -0.018(3) 0.000(3)
N12 0.052(4) 0.033(3) 0.048(3) -0.005(2) -0.026(3) -0.008(3)
N13 0.050(4) 0.042(3) 0.046(3) -0.001(3) -0.015(3) -0.012(3)
N14 0.049(4) 0.033(3) 0.054(3) -0.006(2) -0.023(3) -0.006(3)
N15 0.048(4) 0.053(4) 0.070(4) 0.006(3) -0.027(3) -0.012(3)
N16 0.048(4) 0.042(3) 0.061(4) -0.010(3) -0.025(3) 0.003(3)
O1 0.055(3) 0.044(2) 0.044(2) -0.023(2) -0.015(2) 0.008(2)
O2 0.033(3) 0.050(3) 0.051(3) -0.028(2) -0.004(2) 0.005(2)
O3 0.037(3) 0.043(2) 0.045(2) -0.006(2) -0.0076(19) -0.006(2)
O4 0.092(4) 0.055(3) 0.063(3) -0.034(3) -0.019(3) -0.006(3)
O5 0.038(3) 0.084(4) 0.057(3) -0.023(3) -0.017(2) -0.008(3)
O6 0.039(3) 0.043(2) 0.034(2) -0.0157(18) -0.0050(18) -0.004(2)
O7 0.064(4) 0.064(3) 0.047(3) -0.012(2) -0.011(2) 0.002(3)
O8 0.056(4) 0.058(3) 0.062(3) -0.019(2) 0.009(2) -0.008(3)
O9 0.048(3) 0.033(2) 0.054(3) -0.006(2) -0.015(2) 0.003(2)
O10 0.066(4) 0.054(3) 0.054(3) -0.014(2) -0.006(2) -0.030(3)
O11 0.131(6) 0.036(3) 0.065(3) -0.018(2) -0.022(3) -0.004(3)
O12 0.030(3) 0.064(3) 0.049(3) -0.019(2) -0.008(2) -0.010(2)
O13 0.043(3) 0.036(2) 0.045(2) -0.0185(19) -0.0098(19) -0.003(2)
O1W' 0.036(4) 0.037(4) 0.036(4) -0.0131(18) -0.0116(17) 0.0008(10)
O1W 0.037(5) 0.037(4) 0.037(4) -0.0130(18) -0.0118(17) 0.0009(10)
O2W 0.100(4) 0.099(4) 0.099(4) -0.0350(17) -0.0308(16) 0.0030(10)
O3W 0.144(6) 0.143(6) 0.144(6) -0.050(2) -0.046(2) 0.0036(10)
O4W 0.16(2) 0.151(17) 0.35(4) -0.13(2) 0.08(2) -0.039(15)
O5W 0.101(8) 0.101(8) 0.101(8) -0.035(3) -0.032(3) 0.0025(11)
O6W 0.169(14) 0.169(14) 0.169(14) -0.059(5) -0.054(4) 0.0045(11)

loop_
_atom_type_symbol
_atom_type_description
_atom_type_scat_dispersion_real
_atom_type_scat_dispersion_imag
_atom_type_scat_source
C C 0.0033 0.0016 'International Tables Vol C Tables 4.2.6.8 and 6.1.1.4'
H H 0.0000 0.0000 'International Tables Vol C Tables 4.2.6.8 and 6.1.1.4'
N N 0.0061 0.0033 'International Tables Vol C Tables 4.2.6.8 and 6.1.1.4'
O O 0.0106 0.0060 'International Tables Vol C Tables 4.2.6.8 and 6.1.1.4'
Mo Mo -1.6832 0.6857 'International Tables Vol C Tables 4.2.6.8 and 6.1.1.4'
Ag Ag -0.8971 1.1015 'International Tables Vol C Tables 4.2.6.8 and 6.1.1.4'

loop_
_geom_angle_atom_site_label_1
_geom_angle_atom_site_label_2
_geom_angle_atom_site_label_3
_geom_angle
_geom_angle_site_symmetry_1
_geom_angle_site_symmetry_3
N1 Ag1 N1 180 . 2_773
N7 Ag2 N9 178.0(2) . .
N15 Ag3 N15 180 . 2_546
O2 Mo1 O13 109.02(19) . .
O2 Mo1 O3 109.1(2) . .
O13 Mo1 O3 108.4(2) . .
O2 Mo1 O1 109.8(2) . .
O13 Mo1 O1 111.29(19) . .
O3 Mo1 O1 109.2(2) . .
O4 Mo2 O5 104.3(3) . .
O4 Mo2 O6 99.0(2) . .
O5 Mo2 O6 101.6(2) . .
O4 Mo2 O12 102.1(2) . 2_565
O5 Mo2 O12 100.6(2) . 2_565
O6 Mo2 O12 144.39(19) . 2_565
O4 Mo2 O1 163.8(2) . 2_565
O5 Mo2 O1 91.1(2) . 2_565
O6 Mo2 O1 72.53(15) . 2_565
O12 Mo2 O1 79.52(17) 2_565 2_565
O4 Mo2 O3 89.2(2) . .
O5 Mo2 O3 165.9(2) . .
O6 Mo2 O3 80.00(16) . .
O12 Mo2 O3 72.02(17) 2_565 .
O1 Mo2 O3 75.90(16) 2_565 .
O8 Mo3 O7 104.5(2) . .
O8 Mo3 O9 103.0(2) . .
O7 Mo3 O9 101.5(2) . .
O8 Mo3 O6 100.9(2) . .
O7 Mo3 O6 103.1(2) . .
O9 Mo3 O6 139.80(17) . .
O8 Mo3 O1 165.9(2) . 2_565
O7 Mo3 O1 88.74(19) . 2_565
O9 Mo3 O1 78.60(16) . 2_565
O6 Mo3 O1 70.72(14) . 2_565
O10 Mo4 O11 104.2(2) . .
O10 Mo4 O12 101.1(2) . .
O11 Mo4 O12 99.3(3) . .
O10 Mo4 O9 101.7(2) . .
O11 Mo4 O9 99.9(3) . .
O12 Mo4 O9 145.38(19) . .
O10 Mo4 O13 90.66(19) . .
O11 Mo4 O13 164.9(2) . .
O12 Mo4 O13 80.01(18) . .
O9 Mo4 O13 74.07(17) . .
O10 Mo4 O3 166.0(2) . 2_565
O11 Mo4 O3 89.2(2) . 2_565
O12 Mo4 O3 72.25(16) . 2_565
O9 Mo4 O3 79.47(17) . 2_565
O13 Mo4 O3 76.14(14) . 2_565
N1 C1 C2 122.9(6) . .
N1 C1 H1 118.5 . .
C2 C1 H1 118.5 . .
C1 C2 C3 120.0(6) . .
C1 C2 H2 120.0 . .
C3 C2 H2 120.0 . .
C2 C3 C4 116.9(5) . .
C2 C3 C6 121.1(6) . .
C4 C3 C6 121.9(6) . .
C5 C4 C3 119.7(6) . .
C5 C4 H4 120.1 . .
C3 C4 H4 120.1 . .
N1 C5 C4 123.0(6) . .
N1 C5 H5 118.5 . .
C4 C5 H5 118.5 . .
N3 C6 N2 115.0(5) . .
N3 C6 C3 121.1(6) . .
N2 C6 C3 123.8(6) . .
N5 C7 N4 110.2(5) . .
N5 C7 H7A 109.6 . .
N4 C7 H7A 109.6 . .
N5 C7 H7B 109.6 . .
N4 C7 H7B 109.6 . .
H7A C7 H7B 108.1 . .
N6 C8 N7 114.1(8) . .
N6 C8 H8 123.0 . .
N7 C8 H8 123.0 . .
N7 C9 N5 110.8(7) . .
N7 C9 H9 124.6 . .
N5 C9 H9 124.6 . .
N4 C10 N2 109.5(5) . .
N4 C10 C11 127.8(5) . .
N2 C10 C11 122.7(6) . .
N8 C11 C12 123.6(6) . .
N8 C11 C10 116.1(7) . .
C12 C11 C10 120.3(5) . .
C11 C12 C13 118.5(6) . .
C11 C12 H12 120.7 . .
C13 C12 H12 120.7 . .
C14 C13 C12 119.0(7) . .
C14 C13 H13 120.5 . .
C12 C13 H13 120.5 . .
C15 C14 C13 118.5(7) . .
C15 C14 H14 120.7 . .
C13 C14 H14 120.7 . .
C14 C15 N8 124.6(6) . .
C14 C15 H15 117.7 . .
N8 C15 H15 117.7 . .
N10 C16 N9 114.2(7) . .
N10 C16 H16 122.9 . .
N9 C16 H16 122.9 . .
N11 C17 N9 108.5(5) . .
N11 C17 H17 125.7 . .
N9 C17 H17 125.7 . .
N12 C18 N11 112.6(6) . .
N12 C18 H18A 109.1 . .
N11 C18 H18A 109.1 . .
N12 C18 H18B 109.1 . .
N11 C18 H18B 109.1 . .
H18A C18 H18B 107.8 . .
N13 C19 N14 114.6(6) . .
N13 C19 C20 123.0(6) . .
N14 C19 C20 122.4(6) . .
C24 C20 C21 119.0(7) . .
C24 C20 C19 120.6(7) . .
C21 C20 C19 120.4(7) . .
C20 C21 C22 118.3(8) . .
C20 C21 H21 120.9 . .
C22 C21 H21 120.9 . .
N15 C22 C21 121.6(8) . .
N15 C22 H22 119.2 . .
C21 C22 H22 119.2 . .
N15 C23 C24 120.6(8) . .
N15 C23 H23 119.7 . .
C24 C23 H23 119.7 . .
C20 C24 C23 120.9(7) . .
C20 C24 H24 119.6 . .
C23 C24 H24 119.6 . .
N14 C25 N12 108.5(6) . .
N14 C25 C26 123.3(7) . .
N12 C25 C26 128.1(6) . .
N16 C26 C27 121.4(6) . .
N16 C26 C25 116.9(6) . .
C27 C26 C25 121.6(6) . .
C28 C27 C26 120.3(7) . .
C28 C27 H27 119.8 . .
C26 C27 H27 119.8 . .
C27 C28 C29 118.3(8) . .
C27 C28 H28 120.9 . .
C29 C28 H28 120.9 . .
C30 C29 C28 119.3(7) . .
C30 C29 H29 120.4 . .
C28 C29 H29 120.4 . .
N16 C30 C29 123.3(7) . .
N16 C30 H30 118.3 . .
C29 C30 H30 118.3 . .
C5 N1 C1 117.3(5) . .
C5 N1 Ag1 121.9(4) . .
C1 N1 Ag1 119.7(4) . .
C10 N2 C6 102.5(5) . .
C6 N3 N4 102.1(5) . .
C10 N4 N3 110.9(5) . .
C10 N4 C7 132.8(5) . .
N3 N4 C7 116.3(6) . .
C9 N5 N6 109.3(6) . .
C9 N5 C7 129.8(7) . .
N6 N5 C7 120.9(5) . .
C8 N6 N5 103.2(5) . .
C9 N7 C8 102.5(6) . .
C9 N7 Ag2 129.3(5) . .
C8 N7 Ag2 128.1(6) . .
C11 N8 C15 115.7(7) . .
C17 N9 C16 103.5(5) . .
C17 N9 Ag2 128.0(4) . .
C16 N9 Ag2 128.3(5) . .
C16 N10 N11 102.6(5) . .
C17 N11 N10 111.1(5) . .
C17 N11 C18 128.4(6) . .
N10 N11 C18 120.5(5) . .
N13 N12 C25 110.7(5) . .
N13 N12 C18 118.7(6) . .
C25 N12 C18 130.6(6) . .
C19 N13 N12 102.5(5) . .
C25 N14 C19 103.7(6) . .
C23 N15 C22 119.7(7) . .
C23 N15 Ag3 119.3(6) . .
C22 N15 Ag3 120.7(6) . .
C30 N16 C26 117.3(6) . .
Mo1 O1 Mo2 128.7(2) . 2_565
Mo1 O1 Mo3 129.4(2) . 2_565
Mo2 O1 Mo3 87.84(13) 2_565 2_565
Mo1 O3 Mo4 131.6(2) . 2_565
Mo1 O3 Mo2 133.2(2) . .
Mo4 O3 Mo2 87.92(15) 2_565 .
Mo3 O6 Mo2 125.1(2) . .
Mo3 O9 Mo4 125.0(2) . .
Mo4 O12 Mo2 123.3(2) . 2_565
Mo1 O13 Mo4 130.0(2) . .

loop_
_geom_bond_atom_site_label_1
_geom_bond_atom_site_label_2
_geom_bond_distance
_geom_bond_site_symmetry_2
Ag1 N1 2.178(5) .
Ag1 N1 2.178(5) 2_773
Ag2 N7 2.098(6) .
Ag2 N9 2.112(5) .
Ag3 N15 2.198(6) .
Ag3 N15 2.198(6) 2_546
Mo1 O2 1.687(4) .
Mo1 O13 1.773(4) .
Mo1 O3 1.779(5) .
Mo1 O1 1.784(4) .
Mo2 O4 1.683(5) .
Mo2 O5 1.697(5) .
Mo2 O6 1.906(4) .
Mo2 O12 1.907(4) 2_565
Mo2 O1 2.390(4) 2_565
Mo2 O3 2.411(5) .
Mo3 O8 1.693(4) .
Mo3 O7 1.701(5) .
Mo3 O9 1.881(5) .
Mo3 O6 1.895(4) .
Mo3 O1 2.472(4) 2_565
Mo4 O10 1.699(4) .
Mo4 O11 1.712(5) .
Mo4 O12 1.894(5) .
Mo4 O9 1.907(5) .
Mo4 O13 2.347(4) .
Mo4 O3 2.410(4) 2_565
C1 N1 1.337(8) .
C1 C2 1.360(9) .
C1 H1 0.9300 .
C2 C3 1.377(9) .
C2 H2 0.9300 .
C3 C4 1.391(9) .
C3 C6 1.465(8) .
C4 C5 1.359(8) .
C4 H4 0.9300 .
C5 N1 1.335(8) .
C5 H5 0.9300 .
C6 N3 1.322(8) .
C6 N2 1.365(8) .
C7 N5 1.448(9) .
C7 N4 1.464(8) .
C7 H7A 0.9700 .
C7 H7B 0.9700 .
C8 N6 1.318(10) .
C8 N7 1.369(9) .
C8 H8 0.9300 .
C9 N7 1.323(9) .
C9 N5 1.334(8) .
C9 H9 0.9300 .
C10 N4 1.334(8) .
C10 N2 1.342(7) .
C10 C11 1.472(9) .
C11 N8 1.344(8) .
C11 C12 1.380(10) .
C12 C13 1.381(10) .
C12 H12 0.9300 .
C13 C14 1.379(10) .
C13 H13 0.9300 .
C14 C15 1.356(11) .
C14 H14 0.9300 .
C15 N8 1.356(10) .
C15 H15 0.9300 .
C16 N10 1.315(9) .
C16 N9 1.347(8) .
C16 H16 0.9300 .
C17 N11 1.328(7) .
C17 N9 1.333(8) .
C17 H17 0.9300 .
C18 N12 1.456(8) .
C18 N11 1.458(8) .
C18 H18A 0.9700 .
C18 H18B 0.9700 .
C19 N13 1.334(9) .
C19 N14 1.352(9) .
C19 C20 1.488(9) .
C20 C24 1.349(10) .
C20 C21 1.381(11) .
C21 C22 1.403(11) .
C21 H21 0.9300 .
C22 N15 1.345(11) .
C22 H22 0.9300 .
C23 N15 1.322(10) .
C23 C24 1.398(10) .
C23 H23 0.9300 .
C24 H24 0.9300 .
C25 N14 1.336(8) .
C25 N12 1.361(8) .
C25 C26 1.452(9) .
C26 N16 1.357(8) .
C26 C27 1.375(9) .
C27 C28 1.349(10) .
C27 H27 0.9300 .
C28 C29 1.391(11) .
C28 H28 0.9300 .
C29 C30 1.347(11) .
C29 H29 0.9300 .
C30 N16 1.338(9) .
C30 H30 0.9300 .
N3 N4 1.358(7) .
N5 N6 1.358(8) .
N10 N11 1.338(8) .
N12 N13 1.344(7) .
O1 Mo2 2.390(4) 2_565
O1 Mo3 2.472(4) 2_565
O3 Mo4 2.410(4) 2_565
O12 Mo2 1.907(4) 2_565
O1W' O1W 0.65(2) .
O5W O6W 1.75(5) 2_674
O6W O5W 1.75(5) 2_674

loop_
_geom_torsion_atom_site_label_1
_geom_torsion_atom_site_label_2
_geom_torsion_atom_site_label_3
_geom_torsion_atom_site_label_4
_geom_torsion
_geom_torsion_site_symmetry_1
_geom_torsion_site_symmetry_4
N1 C1 C2 C3 1.2(11) . .
C1 C2 C3 C4 1.1(10) . .
C1 C2 C3 C6 -179.7(6) . .
C2 C3 C4 C5 -1.7(9) . .
C6 C3 C4 C5 179.1(6) . .
C3 C4 C5 N1 0.0(10) . .
C2 C3 C6 N3 -4.6(10) . .
C4 C3 C6 N3 174.5(6) . .
C2 C3 C6 N2 179.4(6) . .
C4 C3 C6 N2 -1.4(10) . .
N4 C10 C11 N8 -0.3(10) . .
N2 C10 C11 N8 178.6(6) . .
N4 C10 C11 C12 178.9(7) . .
N2 C10 C11 C12 -2.2(10) . .
N8 C11 C12 C13 0.6(11) . .
C10 C11 C12 C13 -178.5(6) . .
C11 C12 C13 C14 1.1(11) . .
C12 C13 C14 C15 -1.8(11) . .
C13 C14 C15 N8 0.9(12) . .
N13 C19 C20 C24 -178.9(7) . .
N14 C19 C20 C24 0.9(10) . .
N13 C19 C20 C21 0.4(11) . .
N14 C19 C20 C21 -179.8(7) . .
C24 C20 C21 C22 0.2(12) . .
C19 C20 C21 C22 -179.1(7) . .
C20 C21 C22 N15 0.3(13) . .
C21 C20 C24 C23 -0.4(11) . .
C19 C20 C24 C23 178.9(7) . .
N15 C23 C24 C20 0.0(12) . .
N14 C25 C26 N16 170.5(6) . .
N12 C25 C26 N16 -13.1(10) . .
N14 C25 C26 C27 -10.0(10) . .
N12 C25 C26 C27 166.4(7) . .
N16 C26 C27 C28 -1.7(11) . .
C25 C26 C27 C28 178.9(7) . .
C26 C27 C28 C29 1.8(12) . .
C27 C28 C29 C30 -0.7(12) . .
C28 C29 C30 N16 -0.6(12) . .
C4 C5 N1 C1 2.2(10) . .
C4 C5 N1 Ag1 -165.9(5) . .
C2 C1 N1 C5 -2.9(10) . .
C2 C1 N1 Ag1 165.5(5) . .
N1 Ag1 N1 C5 97(100) 2_773 .
N1 Ag1 N1 C1 -71(100) 2_773 .
N4 C10 N2 C6 0.1(7) . .
C11 C10 N2 C6 -179.0(6) . .
N3 C6 N2 C10 0.3(8) . .
C3 C6 N2 C10 176.5(6) . .
N2 C6 N3 N4 -0.5(7) . .
C3 C6 N3 N4 -176.8(6) . .
N2 C10 N4 N3 -0.4(7) . .
C11 C10 N4 N3 178.6(6) . .
N2 C10 N4 C7 -178.0(6) . .
C11 C10 N4 C7 1.0(12) . .
C6 N3 N4 C10 0.6(7) . .
C6 N3 N4 C7 178.6(6) . .
N5 C7 N4 C10 88.7(9) . .
N5 C7 N4 N3 -88.8(7) . .
N7 C9 N5 N6 -1.1(8) . .
N7 C9 N5 C7 178.9(6) . .
N4 C7 N5 C9 -111.0(7) . .
N4 C7 N5 N6 69.0(8) . .
N7 C8 N6 N5 -0.2(8) . .
C9 N5 N6 C8 0.8(7) . .
C7 N5 N6 C8 -179.2(6) . .
N5 C9 N7 C8 0.9(7) . .
N5 C9 N7 Ag2 179.2(4) . .
N6 C8 N7 C9 -0.4(8) . .
N6 C8 N7 Ag2 -178.7(5) . .
N9 Ag2 N7 C9 39(7) . .
N9 Ag2 N7 C8 -143(6) . .
C12 C11 N8 C15 -1.5(10) . .
C10 C11 N8 C15 177.7(6) . .
C14 C15 N8 C11 0.7(11) . .
N11 C17 N9 C16 -0.4(7) . .
N11 C17 N9 Ag2 -175.9(4) . .
N10 C16 N9 C17 -0.5(8) . .
N10 C16 N9 Ag2 175.0(5) . .
N7 Ag2 N9 C17 85(7) . .
N7 Ag2 N9 C16 -89(7) . .
N9 C16 N10 N11 1.1(8) . .
N9 C17 N11 N10 1.1(8) . .
N9 C17 N11 C18 -179.1(6) . .
C16 N10 N11 C17 -1.3(8) . .
C16 N10 N11 C18 178.9(6) . .
N12 C18 N11 C17 -99.7(8) . .
N12 C18 N11 N10 80.0(8) . .
N14 C25 N12 N13 -1.1(7) . .
C26 C25 N12 N13 -177.9(6) . .
N14 C25 N12 C18 175.6(6) . .
C26 C25 N12 C18 -1.2(11) . .
N11 C18 N12 N13 -90.0(7) . .
N11 C18 N12 C25 93.6(8) . .
N14 C19 N13 N12 -0.3(7) . .
C20 C19 N13 N12 179.6(6) . .
C25 N12 N13 C19 0.8(7) . .
C18 N12 N13 C19 -176.3(6) . .
N12 C25 N14 C19 0.8(7) . .
C26 C25 N14 C19 177.8(6) . .
N13 C19 N14 C25 -0.4(8) . .
C20 C19 N14 C25 179.8(6) . .
C24 C23 N15 C22 0.5(12) . .
C24 C23 N15 Ag3 -172.8(6) . .
C21 C22 N15 C23 -0.7(13) . .
C21 C22 N15 Ag3 172.5(7) . .
N15 Ag3 N15 C23 153(100) 2_546 .
N15 Ag3 N15 C22 -21(100) 2_546 .
C29 C30 N16 C26 0.7(11) . .
C27 C26 N16 C30 0.4(10) . .
C25 C26 N16 C30 179.9(6) . .
O2 Mo1 O1 Mo2 120.5(3) . 2_565
O13 Mo1 O1 Mo2 -0.3(4) . 2_565
O3 Mo1 O1 Mo2 -119.9(3) . 2_565
O2 Mo1 O1 Mo3 -112.9(3) . 2_565
O13 Mo1 O1 Mo3 126.3(3) . 2_565
O3 Mo1 O1 Mo3 6.7(3) . 2_565
O2 Mo1 O3 Mo4 111.1(3) . 2_565
O13 Mo1 O3 Mo4 -130.3(3) . 2_565
O1 Mo1 O3 Mo4 -8.9(3) . 2_565
O2 Mo1 O3 Mo2 -108.7(3) . .
O13 Mo1 O3 Mo2 9.9(3) . .
O1 Mo1 O3 Mo2 131.3(3) . .
O4 Mo2 O3 Mo1 118.7(3) . .
O5 Mo2 O3 Mo1 -78.3(8) . .
O6 Mo2 O3 Mo1 19.4(3) . .
O12 Mo2 O3 Mo1 -138.3(3) 2_565 .
O1 Mo2 O3 Mo1 -55.0(3) 2_565 .
O4 Mo2 O3 Mo4 -89.9(2) . 2_565
O5 Mo2 O3 Mo4 73.1(8) . 2_565
O6 Mo2 O3 Mo4 170.76(17) . 2_565
O12 Mo2 O3 Mo4 13.06(16) 2_565 2_565
O1 Mo2 O3 Mo4 96.42(15) 2_565 2_565
O8 Mo3 O6 Mo2 -173.1(3) . .
O7 Mo3 O6 Mo2 -65.2(3) . .
O9 Mo3 O6 Mo2 61.1(4) . .
O1 Mo3 O6 Mo2 18.7(2) 2_565 .
O4 Mo2 O6 Mo3 175.0(3) . .
O5 Mo2 O6 Mo3 68.3(3) . .
O12 Mo2 O6 Mo3 -59.1(5) 2_565 .
O1 Mo2 O6 Mo3 -19.2(2) 2_565 .
O3 Mo2 O6 Mo3 -97.4(3) . .
O8 Mo3 O9 Mo4 -65.6(3) . .
O7 Mo3 O9 Mo4 -173.6(3) . .
O6 Mo3 O9 Mo4 59.6(4) . .
O1 Mo3 O9 Mo4 100.1(3) 2_565 .
O10 Mo4 O9 Mo3 66.7(3) . .
O11 Mo4 O9 Mo3 173.6(3) . .
O12 Mo4 O9 Mo3 -63.6(4) . .
O13 Mo4 O9 Mo3 -20.6(2) . .
O3 Mo4 O9 Mo3 -99.0(3) 2_565 .
O10 Mo4 O12 Mo2 172.7(3) . 2_565
O11 Mo4 O12 Mo2 66.1(3) . 2_565
O9 Mo4 O12 Mo2 -56.8(5) . 2_565
O13 Mo4 O12 Mo2 -98.6(3) . 2_565
O3 Mo4 O12 Mo2 -20.1(2) 2_565 2_565
O2 Mo1 O13 Mo4 -120.8(3) . .
O3 Mo1 O13 Mo4 120.6(3) . .
O1 Mo1 O13 Mo4 0.5(4) . .
O10 Mo4 O13 Mo1 128.9(3) . .
O11 Mo4 O13 Mo1 -60.9(10) . .
O12 Mo4 O13 Mo1 27.8(3) . .
O9 Mo4 O13 Mo1 -129.1(3) . .
O3 Mo4 O13 Mo1 -46.3(3) 2_565 .
